data_4348773
loop_
_publ_author_name
'Seo, Sujin'
'Ju, Huiyeong'
'Kim, Seulgi'
'Park, In-Hyeok'
'Lee, Eunji'
'Lee, Shim Sung'

_publ_section_title
;
 Group 12 Metal Complexes of an 18-Membered
 N<sub>2</sub>O<sub>2</sub>S<sub>2</sub> Macrocycle Incorporating Two
 Pyridines: First Examples of an Infinite Mercury(I) Complex and a
 Dumbbell-Shaped Heteronuclear Complex with a Macrocyclic Ligand.
;
_journal_issue 21
_journal_name_full 'Inorganic chemistry'
_journal_page_first 11028
_journal_page_last 11039
_journal_paper_doi 10.1021/acs.inorgchem.6b01583
_journal_volume 55
_journal_year 2016
_chemical_formula_moiety 'C36 H44 Br6 Cd2 Hg2 N4 O4 S4, Br6 Hg2 '
_chemical_formula_sum 'C36 H44 Br12 Cd2 Hg4 N4 O4 S4'
_chemical_formula_weight 2711.07
_space_group_IT_number 15
_space_group_name_Hall '-C 2yc'
_space_group_name_H-M_alt 'C 1 2/c 1'
_symmetry_cell_setting monoclinic
_symmetry_space_group_name_Hall '-C 2yc'
_symmetry_space_group_name_H-M 'C 1 2/c 1'
_atom_sites_solution_hydrogens geom
_atom_sites_solution_primary direct
_atom_sites_solution_secondary difmap
_audit_creation_method SHELXL-97
_cell_angle_alpha 90.00
_cell_angle_beta 112.757(2)
_cell_angle_gamma 90.00
_cell_formula_units_Z 4
_cell_length_a 18.1345(8)
_cell_length_b 15.4618(7)
_cell_length_c 22.5463(13)
_cell_measurement_reflns_used 9872
_cell_measurement_temperature 173(2)
_cell_measurement_theta_max 27.78
_cell_measurement_theta_min 2.47
_cell_volume 5829.7(5)
_computing_cell_refinement 'Bruker SAINT'
_computing_data_collection 'Bruker APEX2'
_computing_data_reduction 'Bruker SAINT'
_computing_molecular_graphics 'Bruker SHELXTL'
_computing_publication_material 'Bruker SHELXTL'
_computing_structure_refinement 'SHELXL-97 (Sheldrick, 2008)'
_computing_structure_solution 'SHELXS-97 (Sheldrick, 2008)'
_diffrn_ambient_temperature 173(2)
_diffrn_measured_fraction_theta_full 1.000
_diffrn_measured_fraction_theta_max 1.000
_diffrn_measurement_device_type 'Bruker APEX-II CCD'
_diffrn_measurement_method '\f and \w scans'
_diffrn_radiation_monochromator graphite
_diffrn_radiation_source 'fine-focus sealed tube'
_diffrn_radiation_type MoK\a
_diffrn_radiation_wavelength 0.71073
_diffrn_reflns_av_R_equivalents 0.0514
_diffrn_reflns_av_sigmaI/netI 0.0349
_diffrn_reflns_limit_h_max 23
_diffrn_reflns_limit_h_min -23
_diffrn_reflns_limit_k_max 19
_diffrn_reflns_limit_k_min -20
_diffrn_reflns_limit_l_max 29
_diffrn_reflns_limit_l_min -29
_diffrn_reflns_number 52814
_diffrn_reflns_theta_full 28.00
_diffrn_reflns_theta_max 28.00
_diffrn_reflns_theta_min 1.79
_exptl_absorpt_coefficient_mu 19.619
_exptl_absorpt_correction_T_max 0.1847
_exptl_absorpt_correction_T_min 0.1699
_exptl_absorpt_correction_type multi-scan
_exptl_absorpt_process_details SADABS
_exptl_crystal_colour colourless
_exptl_crystal_density_diffrn 3.089
_exptl_crystal_density_method 'not measured'
_exptl_crystal_description Block
_exptl_crystal_F_000 4880
_exptl_crystal_size_max 0.14
_exptl_crystal_size_mid 0.13
_exptl_crystal_size_min 0.13
_refine_diff_density_max 1.762
_refine_diff_density_min -1.511
_refine_diff_density_rms 0.171
_refine_ls_extinction_method none
_refine_ls_goodness_of_fit_ref 1.023
_refine_ls_hydrogen_treatment constr
_refine_ls_matrix_type full
_refine_ls_number_parameters 299
_refine_ls_number_reflns 7044
_refine_ls_number_restraints 0
_refine_ls_restrained_S_all 1.023
_refine_ls_R_factor_all 0.0431
_refine_ls_R_factor_gt 0.0300
_refine_ls_shift/su_max 0.001
_refine_ls_shift/su_mean 0.000
_refine_ls_structure_factor_coef Fsqd
_refine_ls_weighting_details 'calc w=1/[\s^2^(Fo^2^)+(0.0274P)^2^+40.6627P] where P=(Fo^2^+2Fc^2^)/3'
_refine_ls_weighting_scheme calc
_refine_ls_wR_factor_gt 0.0666
_refine_ls_wR_factor_ref 0.0707
_reflns_number_gt 5731
_reflns_number_total 7044
_reflns_threshold_expression >2sigma(I)
_cod_data_source_file ic6b01583_si_002.cif
_cod_data_source_block 6
_cod_depositor_comments
;
The following automatic conversions were performed:

data item '_symmetry_cell_setting' value 'Monoclinic' was changed to
'monoclinic' in accordance with the
/home/saulius/struct/COD-crude-data/automatic-downloads/DataCite-retrospective/ACS/depositions/lib/dictionaries/cif_core.dic
dictionary named 'cif_core.dic' version 2.4.2 last updated on
2011-04-26.

Automatic conversion script
Id: cif_fix_values 6909 2019-04-08 15:41:33Z antanas 
;
_cod_original_sg_symbol_H-M C2/c
_cod_database_code 4348773

loop_
_symmetry_equiv_pos_as_xyz
'x, y, z'
'-x, y, -z+1/2'
'x+1/2, y+1/2, z'
'-x+1/2, y+1/2, -z+1/2'
'-x, -y, -z'
'x, -y, z-1/2'
'-x+1/2, -y+1/2, -z'
'x+1/2, -y+1/2, z-1/2'

loop_
_atom_site_label
_atom_site_type_symbol
_atom_site_fract_x
_atom_site_fract_y
_atom_site_fract_z
_atom_site_U_iso_or_equiv
_atom_site_adp_type
_atom_site_occupancy
_atom_site_symmetry_multiplicity
_atom_site_calc_flag
_atom_site_refinement_flags
Cd1 Cd 0.34228(2) 0.72782(2) 0.423343(17) 0.02043(8) Uani 1 1 d .
Hg1 Hg 0.112264(15) 0.69100(2) 0.271646(12) 0.04440(8) Uani 1 1 d .
Hg2 Hg 0.169538(16) 0.237147(16) 0.410879(12) 0.04090(7) Uani 1 1 d .
Br1 Br 0.17972(3) 0.71598(4) 0.39470(3) 0.03237(13) Uani 1 1 d .
Br2 Br 0.0000 0.81901(5) 0.2500 0.03073(17) Uani 1 2 d S
Br3 Br 0.0000 0.56686(6) 0.2500 0.0438(2) Uani 1 2 d S
Br4 Br 0.18752(4) 0.67421(6) 0.20109(3) 0.0520(2) Uani 1 1 d .
Br5 Br 0.33485(3) 0.25720(4) 0.47009(2) 0.02820(12) Uani 1 1 d .
Br6 Br 0.12472(3) 0.36972(4) 0.34207(3) 0.03324(13) Uani 1 1 d .
Br7 Br 0.12222(4) 0.08609(4) 0.37193(3) 0.03889(14) Uani 1 1 d .
N1 N 0.3733(2) 0.8666(3) 0.46767(18) 0.0200(9) Uani 1 1 d .
N2 N 0.3528(2) 0.5960(3) 0.3699(2) 0.0245(9) Uani 1 1 d .
O1 O 0.4558(2) 0.7291(3) 0.52867(17) 0.0311(9) Uani 1 1 d .
O2 O 0.28040(19) 0.8448(2) 0.33605(15) 0.0201(7) Uani 1 1 d .
S1 S 0.33461(9) 0.59843(10) 0.49998(7) 0.0311(3) Uani 1 1 d .
S2 S 0.45017(8) 0.75550(9) 0.37274(6) 0.0256(3) Uani 1 1 d .
C1 C 0.3446(4) 1.0183(4) 0.4583(3) 0.0341(13) Uani 1 1 d .
H1A H 0.3150 1.0655 0.4334 0.041 Uiso 1 1 calc R
C2 C 0.4030(4) 1.0314(4) 0.5190(3) 0.0388(14) Uani 1 1 d .
H2A H 0.4126 1.0879 0.5369 0.047 Uiso 1 1 calc R
C3 C 0.4463(3) 0.9639(4) 0.5529(3) 0.0337(14) Uani 1 1 d .
H3A H 0.4861 0.9725 0.5948 0.040 Uiso 1 1 calc R
C4 C 0.4318(3) 0.8808(4) 0.5255(2) 0.0252(11) Uani 1 1 d .
C5 C 0.4835(3) 0.8075(4) 0.5614(2) 0.0294(12) Uani 1 1 d .
H5A H 0.5393 0.8178 0.5658 0.035 Uiso 1 1 calc R
H5B H 0.4831 0.8040 0.6051 0.035 Uiso 1 1 calc R
C6 C 0.4837(4) 0.6548(4) 0.5691(3) 0.0364(14) Uani 1 1 d .
H6A H 0.4719 0.6608 0.6082 0.044 Uiso 1 1 calc R
H6B H 0.5423 0.6485 0.5823 0.044 Uiso 1 1 calc R
C7 C 0.4416(4) 0.5775(4) 0.5312(3) 0.0399(15) Uani 1 1 d .
H7A H 0.4544 0.5255 0.5591 0.048 Uiso 1 1 calc R
H7B H 0.4590 0.5670 0.4953 0.048 Uiso 1 1 calc R
C8 C 0.2956(4) 0.5182(4) 0.4378(3) 0.0397(15) Uani 1 1 d .
H8A H 0.3073 0.4605 0.4583 0.048 Uiso 1 1 calc R
H8B H 0.2368 0.5246 0.4182 0.048 Uiso 1 1 calc R
C9 C 0.3266(3) 0.5201(4) 0.3841(3) 0.0270(11) Uani 1 1 d .
C10 C 0.3279(3) 0.4448(4) 0.3526(3) 0.0292(12) Uani 1 1 d .
H10A H 0.3075 0.3928 0.3627 0.035 Uiso 1 1 calc R
C11 C 0.3596(3) 0.4460(4) 0.3053(3) 0.0297(12) Uani 1 1 d .
H11A H 0.3607 0.3948 0.2824 0.036 Uiso 1 1 calc R
C12 C 0.3889(3) 0.5210(4) 0.2924(2) 0.0293(12) Uani 1 1 d .
H12A H 0.4129 0.5222 0.2617 0.035 Uiso 1 1 calc R
C13 C 0.3837(3) 0.5966(3) 0.3245(2) 0.0223(10) Uani 1 1 d .
C14 C 0.4119(3) 0.6800(4) 0.3067(3) 0.0288(12) Uani 1 1 d .
H14A H 0.3668 0.7073 0.2713 0.035 Uiso 1 1 calc R
H14B H 0.4544 0.6674 0.2906 0.035 Uiso 1 1 calc R
C15 C 0.4163(3) 0.8587(4) 0.3344(3) 0.0277(12) Uani 1 1 d .
H15A H 0.4349 0.9043 0.3677 0.033 Uiso 1 1 calc R
H15B H 0.4423 0.8691 0.3037 0.033 Uiso 1 1 calc R
C16 C 0.3279(3) 0.8683(4) 0.2991(2) 0.0279(12) Uani 1 1 d .
H16A H 0.3162 0.9291 0.2850 0.033 Uiso 1 1 calc R
H16B H 0.3109 0.8318 0.2599 0.033 Uiso 1 1 calc R
C17 C 0.2649(3) 0.9173(4) 0.3709(3) 0.0292(12) Uani 1 1 d .
H17A H 0.2149 0.9057 0.3775 0.035 Uiso 1 1 calc R
H17B H 0.2562 0.9700 0.3440 0.035 Uiso 1 1 calc R
C18 C 0.3306(3) 0.9347(4) 0.4348(2) 0.0247(11) Uani 1 1 d .

loop_
_atom_site_aniso_label
_atom_site_aniso_U_11
_atom_site_aniso_U_22
_atom_site_aniso_U_33
_atom_site_aniso_U_23
_atom_site_aniso_U_13
_atom_site_aniso_U_12
Cd1 0.01757(17) 0.0256(2) 0.01805(17) -0.00035(14) 0.00687(14) 0.00129(14)
Hg1 0.03376(13) 0.0700(2) 0.02970(13) -0.00732(12) 0.01259(10) 0.00101(12)
Hg2 0.05307(16) 0.03314(14) 0.03158(13) 0.00131(10) 0.01098(11) 0.00259(11)
Br1 0.0175(2) 0.0545(4) 0.0246(3) -0.0050(2) 0.0076(2) -0.0035(2)
Br2 0.0303(4) 0.0317(4) 0.0318(4) 0.000 0.0137(3) 0.000
Br3 0.0375(5) 0.0276(4) 0.0533(5) 0.000 0.0030(4) 0.000
Br4 0.0306(3) 0.0963(6) 0.0294(3) -0.0150(3) 0.0120(3) 0.0004(3)
Br5 0.0263(3) 0.0382(3) 0.0238(3) 0.0024(2) 0.0138(2) 0.0029(2)
Br6 0.0284(3) 0.0448(3) 0.0280(3) 0.0120(2) 0.0126(2) 0.0052(2)
Br7 0.0390(3) 0.0332(3) 0.0416(3) -0.0077(3) 0.0125(3) 0.0033(3)
N1 0.0162(19) 0.028(2) 0.0140(19) -0.0052(17) 0.0043(16) -0.0029(17)
N2 0.022(2) 0.029(2) 0.024(2) -0.0009(19) 0.0106(18) 0.0029(18)
O1 0.030(2) 0.037(2) 0.0189(18) 0.0059(16) 0.0013(16) 0.0010(17)
O2 0.0187(16) 0.0255(19) 0.0170(16) 0.0026(14) 0.0079(13) 0.0067(14)
S1 0.0366(8) 0.0335(8) 0.0291(7) 0.0010(6) 0.0192(6) 0.0013(6)
S2 0.0205(6) 0.0340(8) 0.0224(6) 0.0026(5) 0.0083(5) 0.0010(5)
C1 0.040(3) 0.032(3) 0.034(3) -0.004(3) 0.017(3) 0.002(3)
C2 0.045(4) 0.033(3) 0.041(3) -0.015(3) 0.019(3) -0.004(3)
C3 0.034(3) 0.043(4) 0.022(3) -0.016(3) 0.009(2) -0.017(3)
C4 0.020(2) 0.039(3) 0.019(2) -0.003(2) 0.011(2) -0.005(2)
C5 0.022(3) 0.044(4) 0.018(2) -0.001(2) 0.004(2) -0.001(2)
C6 0.036(3) 0.042(4) 0.026(3) 0.010(3) 0.006(2) 0.012(3)
C7 0.045(4) 0.039(4) 0.038(3) 0.015(3) 0.020(3) 0.015(3)
C8 0.051(4) 0.032(3) 0.050(4) 0.001(3) 0.036(3) -0.005(3)
C9 0.026(3) 0.029(3) 0.029(3) -0.001(2) 0.013(2) 0.004(2)
C10 0.022(3) 0.028(3) 0.034(3) -0.003(2) 0.008(2) -0.002(2)
C11 0.028(3) 0.028(3) 0.029(3) -0.010(2) 0.006(2) 0.002(2)
C12 0.027(3) 0.041(3) 0.019(3) -0.005(2) 0.008(2) 0.004(2)
C13 0.020(2) 0.028(3) 0.018(2) 0.001(2) 0.007(2) 0.002(2)
C14 0.036(3) 0.032(3) 0.023(3) -0.001(2) 0.016(2) 0.002(2)
C15 0.024(3) 0.033(3) 0.028(3) 0.002(2) 0.012(2) -0.004(2)
C16 0.033(3) 0.033(3) 0.019(2) 0.004(2) 0.011(2) 0.009(2)
C17 0.027(3) 0.030(3) 0.028(3) 0.000(2) 0.007(2) 0.008(2)
C18 0.023(3) 0.028(3) 0.024(3) -0.003(2) 0.012(2) 0.002(2)

loop_
_atom_type_symbol
_atom_type_description
_atom_type_scat_dispersion_real
_atom_type_scat_dispersion_imag
_atom_type_scat_source
C C 0.0033 0.0016 'International Tables Vol C Tables 4.2.6.8 and 6.1.1.4'
H H 0.0000 0.0000 'International Tables Vol C Tables 4.2.6.8 and 6.1.1.4'
N N 0.0061 0.0033 'International Tables Vol C Tables 4.2.6.8 and 6.1.1.4'
O O 0.0106 0.0060 'International Tables Vol C Tables 4.2.6.8 and 6.1.1.4'
S S 0.1246 0.1234 'International Tables Vol C Tables 4.2.6.8 and 6.1.1.4'
Br Br -0.2901 2.4595 'International Tables Vol C Tables 4.2.6.8 and 6.1.1.4'
Cd Cd -0.8075 1.2024 'International Tables Vol C Tables 4.2.6.8 and 6.1.1.4'
Hg Hg -2.3894 9.2266 'International Tables Vol C Tables 4.2.6.8 and 6.1.1.4'

loop_
_geom_angle_atom_site_label_1
_geom_angle_atom_site_label_2
_geom_angle_atom_site_label_3
_geom_angle
_geom_angle_site_symmetry_1
_geom_angle_site_symmetry_3
N1 Cd1 N2 159.24(14) . .
N1 Cd1 O1 67.00(13) . .
N2 Cd1 O1 106.83(14) . .
N1 Cd1 O2 69.26(12) . .
N2 Cd1 O2 107.80(13) . .
O1 Cd1 O2 132.93(12) . .
N1 Cd1 S2 86.60(10) . .
N2 Cd1 S2 73.01(10) . .
O1 Cd1 S2 86.18(10) . .
O2 Cd1 S2 74.64(8) . .
N1 Cd1 S1 118.18(10) . .
N2 Cd1 S1 74.05(11) . .
O1 Cd1 S1 67.53(10) . .
O2 Cd1 S1 153.65(8) . .
S2 Cd1 S1 128.90(4) . .
N1 Cd1 Br1 102.59(10) . .
N2 Cd1 Br1 96.33(10) . .
O1 Cd1 Br1 129.87(9) . .
O2 Cd1 Br1 76.09(7) . .
S2 Cd1 Br1 143.71(3) . .
S1 Cd1 Br1 77.59(3) . .
Br4 Hg1 Br1 123.62(2) . .
Br4 Hg1 Br3 111.92(2) . .
Br1 Hg1 Br3 108.053(16) . .
Br4 Hg1 Br2 121.08(2) . .
Br1 Hg1 Br2 95.356(16) . .
Br3 Hg1 Br2 91.43(2) . .
Br6 Hg2 Br7 123.73(2) . .
Br6 Hg2 Br5 117.28(2) . 7_556
Br7 Hg2 Br5 103.73(2) . 7_556
Br6 Hg2 Br5 103.68(2) . .
Br7 Hg2 Br5 115.29(2) . .
Br5 Hg2 Br5 87.724(17) 7_556 .
Hg1 Br1 Cd1 106.17(2) . .
Hg1 Br2 Hg1 87.69(3) . 2
Hg1 Br3 Hg1 89.45(3) . 2
Hg2 Br5 Hg2 92.275(17) 7_556 .
C4 N1 C18 118.4(5) . .
C4 N1 Cd1 122.2(4) . .
C18 N1 Cd1 119.4(3) . .
C13 N2 C9 118.3(4) . .
C13 N2 Cd1 120.7(3) . .
C9 N2 Cd1 121.0(3) . .
C5 O1 C6 113.0(4) . .
C5 O1 Cd1 120.5(3) . .
C6 O1 Cd1 124.3(3) . .
C17 O2 C16 113.4(4) . .
C17 O2 Cd1 104.2(3) . .
C16 O2 Cd1 115.5(3) . .
C8 S1 C7 102.6(3) . .
C8 S1 Cd1 96.6(2) . .
C7 S1 Cd1 93.9(2) . .
C15 S2 C14 103.0(3) . .
C15 S2 Cd1 100.23(17) . .
C14 S2 Cd1 97.90(18) . .
C18 C1 C2 118.2(6) . .
C3 C2 C1 120.1(6) . .
C2 C3 C4 119.3(5) . .
N1 C4 C3 121.3(5) . .
N1 C4 C5 119.7(5) . .
C3 C4 C5 119.0(5) . .
O1 C5 C4 110.4(4) . .
O1 C6 C7 107.5(4) . .
C6 C7 S1 108.1(4) . .
C9 C8 S1 117.0(4) . .
N2 C9 C10 122.7(5) . .
N2 C9 C8 118.4(5) . .
C10 C9 C8 118.9(5) . .
C9 C10 C11 118.7(5) . .
C12 C11 C10 119.2(5) . .
C11 C12 C13 119.7(5) . .
N2 C13 C12 121.3(5) . .
N2 C13 C14 119.8(5) . .
C12 C13 C14 118.9(4) . .
C13 C14 S2 113.5(4) . .
C16 C15 S2 116.0(4) . .
O2 C16 C15 114.8(4) . .
O2 C17 C18 114.2(4) . .
N1 C18 C1 122.6(5) . .
N1 C18 C17 117.6(5) . .
C1 C18 C17 119.8(5) . .

loop_
_geom_bond_atom_site_label_1
_geom_bond_atom_site_label_2
_geom_bond_distance
_geom_bond_site_symmetry_2
Cd1 N1 2.342(4) .
Cd1 N2 2.412(4) .
Cd1 O1 2.469(4) .
Cd1 O2 2.588(3) .
Cd1 S2 2.6532(13) .
Cd1 S1 2.6819(15) .
Cd1 Br1 2.7692(6) .
Hg1 Br4 2.4780(7) .
Hg1 Br1 2.5919(6) .
Hg1 Br3 2.7015(7) .
Hg1 Br2 2.7444(7) .
Hg2 Br6 2.5087(6) .
Hg2 Br7 2.5258(7) .
Hg2 Br5 2.7168(6) 7_556
Hg2 Br5 2.7873(6) .
Br2 Hg1 2.7444(7) 2
Br3 Hg1 2.7016(7) 2
Br5 Hg2 2.7167(6) 7_556
N1 C4 1.345(6) .
N1 C18 1.347(7) .
N2 C13 1.344(6) .
N2 C9 1.349(7) .
O1 C5 1.408(7) .
O1 C6 1.432(7) .
O2 C17 1.458(6) .
O2 C16 1.458(6) .
S1 C8 1.799(6) .
S1 C7 1.819(6) .
S2 C15 1.805(6) .
S2 C14 1.806(6) .
C1 C18 1.382(8) .
C1 C2 1.384(8) .
C2 C3 1.351(9) .
C3 C4 1.405(8) .
C4 C5 1.493(8) .
C6 C7 1.496(9) .
C8 C9 1.521(7) .
C9 C10 1.367(8) .
C10 C11 1.393(8) .
C11 C12 1.353(8) .
C12 C13 1.398(7) .
C13 C14 1.497(7) .
C15 C16 1.495(7) .
C17 C18 1.497(7) .
